data_7206703
loop_
_publ_author_name
'Seth, Saikat Kumar'
'Sarkar, Debayan'
'Roy, Amalesh'
'Kar, Tanusree'

_publ_section_title
;
 Insight into supramolecular self-assembly directed by weak interactions
 in acetophenone derivatives: crystal structures and Hirshfeld surface
 analyses
;
_journal_issue 22
_journal_name_full CrystEngComm
_journal_page_first 6728
_journal_paper_doi 10.1039/c1ce05670k
_journal_volume 13
_journal_year 2011
_chemical_formula_sum 'C25 H24 O4'
_chemical_formula_weight 388.44
_chemical_name_systematic
;
?
;
_space_group_IT_number 60
_symmetry_cell_setting orthorhombic
_symmetry_space_group_name_Hall '-P 2n 2ab'
_symmetry_space_group_name_H-M 'P b c n'
_atom_sites_solution_hydrogens geom
_atom_sites_solution_primary direct
_atom_sites_solution_secondary difmap
_audit_creation_method SHELXL-97
_cell_angle_alpha 90.00
_cell_angle_beta 90.00
_cell_angle_gamma 90.00
_cell_formula_units_Z 8
_cell_length_a 31.128(6)
_cell_length_b 8.2169(16)
_cell_length_c 17.034(3)
_cell_measurement_reflns_used 1930
_cell_measurement_temperature 150(2)
_cell_measurement_theta_max 25.0
_cell_measurement_theta_min 1.5
_cell_volume 4356.9(14)
_computing_cell_refinement 'APEX2(Bruker,2007)and SAINT (Bruker,2007)'
_computing_data_collection 'APEX2 (Bruker, 2007)'
_computing_data_reduction 'SAINT(Bruker,2007)and XPREP(Bruker,2007)'
_computing_molecular_graphics
;
ORTEP-3 for Windows (Farrugia, 1997), DIAMOND (Brandenburg,
1999) and Mercury (Macrae <i>et al.</i>, 2006)
;
_computing_publication_material 'PLATON (Spek, 2009)'
_computing_structure_refinement 'SHELXL-97 (Sheldrick, 1997)'
_computing_structure_solution 'SHELXS97 (Sheldrick, 2008)'
_diffrn_ambient_temperature 150(2)
_diffrn_measured_fraction_theta_full 1.000
_diffrn_measured_fraction_theta_max 1.000
_diffrn_measurement_device_type 'Bruker SMART APEX II CCD area-detector'
_diffrn_measurement_method '\w and \f'
_diffrn_radiation_monochromator graphite
_diffrn_radiation_source 'fine-focus sealed tube'
_diffrn_radiation_type MoK\a
_diffrn_radiation_wavelength 0.71073
_diffrn_reflns_av_R_equivalents 0.0583
_diffrn_reflns_av_sigmaI/netI 0.0305
_diffrn_reflns_limit_h_max 37
_diffrn_reflns_limit_h_min -37
_diffrn_reflns_limit_k_max 9
_diffrn_reflns_limit_k_min -9
_diffrn_reflns_limit_l_max 20
_diffrn_reflns_limit_l_min -20
_diffrn_reflns_number 39072
_diffrn_reflns_theta_full 25.00
_diffrn_reflns_theta_max 25.00
_diffrn_reflns_theta_min 1.31
_exptl_absorpt_coefficient_mu 0.079
_exptl_absorpt_correction_T_max 1.00
_exptl_absorpt_correction_T_min 0.98
_exptl_absorpt_correction_type multi-scan
_exptl_absorpt_process_details SADABS
_exptl_crystal_colour colorless
_exptl_crystal_density_diffrn 1.184
_exptl_crystal_density_method 'not measured'
_exptl_crystal_description plate
_exptl_crystal_F_000 1648
_exptl_crystal_size_max 0.31
_exptl_crystal_size_mid 0.14
_exptl_crystal_size_min 0.06
_refine_diff_density_max 0.143
_refine_diff_density_min -0.118
_refine_diff_density_rms 0.031
_refine_ls_extinction_coef 0.0037(6)
_refine_ls_extinction_expression Fc^*^=kFc[1+0.001xFc^2^\l^3^/sin(2\q)]^-1/4^
_refine_ls_extinction_method SHELXL
_refine_ls_goodness_of_fit_ref 1.040
_refine_ls_hydrogen_treatment constr
_refine_ls_matrix_type full
_refine_ls_number_parameters 266
_refine_ls_number_reflns 3841
_refine_ls_number_restraints 0
_refine_ls_restrained_S_all 1.040
_refine_ls_R_factor_all 0.0862
_refine_ls_R_factor_gt 0.0481
_refine_ls_shift/su_max 0.001
_refine_ls_shift/su_mean 0.000
_refine_ls_structure_factor_coef Fsqd
_refine_ls_weighting_details 'calc w=1/[\s^2^(Fo^2^)+(0.0573P)^2^+0.7929P] where P=(Fo^2^+2Fc^2^)/3'
_refine_ls_weighting_scheme calc
_refine_ls_wR_factor_gt 0.1181
_refine_ls_wR_factor_ref 0.1365
_reflns_number_gt 2340
_reflns_number_total 3841
_reflns_threshold_expression >2sigma(I)
_cod_data_source_file c1ce05670k.txt
_cod_data_source_block a-11
_cod_depositor_comments
;
The following automatic conversions were performed:

'_symmetry_cell_setting' value 'Orthorhombic' changed to
'orthorhombic' according to
/home/saulius/struct/CIF-dictionaries/cif_core.dic dictionary named
'cif_core.dic' version 2.4.1 from 2010-06-29.

Automatic conversion script
Id: cif_fix_values 1715 2011-07-08 13:25:40Z adriana 
;
_cod_original_cell_volume 4357.0(14)
_cod_original_sg_symbol_H-M Pbcn
_cod_database_code 7206703

loop_
_symmetry_equiv_pos_as_xyz
'x, y, z'
'-x+1/2, -y+1/2, z+1/2'
'x+1/2, -y+1/2, -z'
'-x, y, -z+1/2'
'-x, -y, -z'
'x-1/2, y-1/2, -z-1/2'
'-x-1/2, y-1/2, z'
'x, -y, z-1/2'

loop_
_atom_site_label
_atom_site_type_symbol
_atom_site_fract_x
_atom_site_fract_y
_atom_site_fract_z
_atom_site_U_iso_or_equiv
_atom_site_adp_type
_atom_site_occupancy
_atom_site_symmetry_multiplicity
_atom_site_calc_flag
_atom_site_refinement_flags
O3 O 1.15238(5) 0.69002(16) 0.64740(8) 0.0617(4) Uani 1 1 d .
O4 O 1.03808(5) 0.34589(19) 0.57794(9) 0.0762(5) Uani 1 1 d .
C4 C 1.09464(7) 0.5160(2) 0.61061(11) 0.0549(5) Uani 1 1 d .
C24 C 0.90550(9) 0.1444(4) 0.5935(2) 0.1000(9) Uani 1 1 d .
H24 H 0.8780 0.1793 0.5805 0.120 Uiso 1 1 calc R
C3 C 1.13512(7) 0.5775(2) 0.59515(12) 0.0565(5) Uani 1 1 d .
C12 C 1.14637(8) 0.8566(3) 0.62367(13) 0.0688(6) Uani 1 1 d .
H12A H 1.1159 0.8802 0.6200 0.083 Uiso 1 1 calc R
H12B H 1.1591 0.8734 0.5723 0.083 Uiso 1 1 calc R
C9 C 1.23811(9) 0.5390(4) 0.57522(19) 0.1142(11) Uani 1 1 d .
H9A H 1.2647 0.5900 0.5609 0.171 Uiso 1 1 calc R
H9B H 1.2413 0.4229 0.5728 0.171 Uiso 1 1 calc R
H9C H 1.2304 0.5705 0.6276 0.171 Uiso 1 1 calc R
C20 C 0.98095(7) 0.1559(3) 0.57270(12) 0.0625(6) Uani 1 1 d .
O2 O 1.05182(7) 0.7065(2) 0.67588(12) 0.1105(7) Uani 1 1 d .
C13 C 1.16685(6) 0.9690(2) 0.68178(11) 0.0553(5) Uani 1 1 d .
C14 C 1.19316(7) 0.9141(3) 0.74072(13) 0.0634(6) Uani 1 1 d .
H14 H 1.1989 0.8034 0.7453 0.076 Uiso 1 1 calc R
C18 C 1.15971(8) 1.1348(3) 0.67505(14) 0.0734(7) Uani 1 1 d .
H18 H 1.1422 1.1738 0.6350 0.088 Uiso 1 1 calc R
C1 C 1.14204(8) 0.4126(3) 0.47989(13) 0.0692(6) Uani 1 1 d .
C10 C 1.06857(7) 0.5756(3) 0.67903(13) 0.0664(6) Uani 1 1 d .
C21 C 0.98626(9) 0.0435(3) 0.63043(14) 0.0806(7) Uani 1 1 d .
H21 H 1.0138 0.0084 0.6433 0.097 Uiso 1 1 calc R
C25 C 0.94019(9) 0.2055(3) 0.55450(15) 0.0825(7) Uani 1 1 d .
H25 H 0.9361 0.2819 0.5149 0.099 Uiso 1 1 calc R
C17 C 1.17817(9) 1.2428(3) 0.72692(16) 0.0838(8) Uani 1 1 d .
H17 H 1.1732 1.3538 0.7215 0.101 Uiso 1 1 calc R
C22 C 0.95165(14) -0.0187(3) 0.66988(16) 0.1000(9) Uani 1 1 d .
H22 H 0.9557 -0.0957 0.7092 0.120 Uiso 1 1 calc R
C2 C 1.15961(7) 0.5263(3) 0.53149(12) 0.0606(6) Uani 1 1 d .
C5 C 1.07804(7) 0.3998(3) 0.55877(12) 0.0614(6) Uani 1 1 d .
C15 C 1.21119(8) 1.0226(3) 0.79342(14) 0.0774(7) Uani 1 1 d .
H15 H 1.2285 0.9844 0.8339 0.093 Uiso 1 1 calc R
O1 O 1.21237(7) 0.6831(3) 0.46878(13) 0.1403(10) Uani 1 1 d .
C6 C 1.10143(8) 0.3510(3) 0.49385(13) 0.0708(7) Uani 1 1 d .
H6 H 1.0897 0.2757 0.4592 0.085 Uiso 1 1 calc R
C23 C 0.91113(12) 0.0329(5) 0.65123(19) 0.1030(10) Uani 1 1 d .
H23 H 0.8875 -0.0084 0.6781 0.124 Uiso 1 1 calc R
C16 C 1.20355(8) 1.1874(3) 0.78600(16) 0.0817(7) Uani 1 1 d .
H16 H 1.2157 1.2602 0.8214 0.098 Uiso 1 1 calc R
C8 C 1.20408(8) 0.5906(3) 0.52027(15) 0.0735(7) Uani 1 1 d .
C11 C 1.06477(10) 0.4694(4) 0.74865(16) 0.1096(10) Uani 1 1 d .
H11A H 1.0459 0.5189 0.7862 0.164 Uiso 1 1 calc R
H11B H 1.0926 0.4544 0.7718 0.164 Uiso 1 1 calc R
H11C H 1.0534 0.3657 0.7332 0.164 Uiso 1 1 calc R
C19 C 1.01901(8) 0.2215(3) 0.52944(15) 0.0881(8) Uani 1 1 d .
H19A H 1.0396 0.1353 0.5195 0.106 Uiso 1 1 calc R
H19B H 1.0101 0.2672 0.4795 0.106 Uiso 1 1 calc R
C7 C 1.16704(9) 0.3523(4) 0.40867(16) 0.1055(10) Uani 1 1 d .
H7A H 1.1528 0.2594 0.3866 0.158 Uiso 1 1 calc R
H7B H 1.1956 0.3222 0.4244 0.158 Uiso 1 1 calc R
H7C H 1.1686 0.4372 0.3701 0.158 Uiso 1 1 calc R

loop_
_atom_site_aniso_label
_atom_site_aniso_U_11
_atom_site_aniso_U_22
_atom_site_aniso_U_33
_atom_site_aniso_U_23
_atom_site_aniso_U_13
_atom_site_aniso_U_12
O3 0.0730(10) 0.0522(9) 0.0599(8) -0.0015(7) -0.0140(7) -0.0051(7)
O4 0.0734(10) 0.0737(10) 0.0814(10) -0.0263(9) 0.0104(8) -0.0218(8)
C4 0.0620(13) 0.0482(12) 0.0545(12) -0.0028(10) -0.0011(10) -0.0005(10)
C24 0.0679(18) 0.125(3) 0.107(2) -0.021(2) -0.0040(17) 0.0012(18)
C3 0.0652(14) 0.0504(12) 0.0540(12) -0.0004(10) -0.0085(11) -0.0041(10)
C12 0.0805(16) 0.0558(14) 0.0700(14) 0.0058(11) -0.0151(12) -0.0052(12)
C9 0.0696(17) 0.114(2) 0.159(3) 0.027(2) -0.0208(19) 0.0025(16)
C20 0.0676(15) 0.0579(13) 0.0619(13) -0.0079(11) -0.0067(11) -0.0118(11)
O2 0.1392(17) 0.0810(13) 0.1112(15) -0.0105(12) 0.0326(13) 0.0304(12)
C13 0.0551(12) 0.0539(13) 0.0571(12) 0.0029(10) 0.0038(10) -0.0050(10)
C14 0.0630(14) 0.0584(13) 0.0688(14) -0.0047(11) -0.0051(12) -0.0032(11)
C18 0.0809(16) 0.0625(15) 0.0768(15) 0.0040(13) -0.0006(13) -0.0001(13)
C1 0.0741(16) 0.0709(15) 0.0627(13) -0.0099(12) 0.0062(12) -0.0055(12)
C10 0.0684(14) 0.0633(15) 0.0675(14) -0.0096(12) 0.0008(12) -0.0060(12)
C21 0.0870(18) 0.0767(17) 0.0781(17) 0.0044(15) -0.0194(14) -0.0011(14)
C25 0.095(2) 0.0760(17) 0.0767(16) 0.0064(14) -0.0162(15) 0.0017(15)
C17 0.105(2) 0.0553(15) 0.0912(19) -0.0093(14) 0.0079(16) -0.0073(14)
C22 0.149(3) 0.0830(19) 0.0680(17) 0.0143(15) -0.0059(19) -0.032(2)
C2 0.0612(13) 0.0625(14) 0.0582(13) -0.0002(11) -0.0021(11) -0.0034(11)
C5 0.0653(14) 0.0537(13) 0.0653(14) -0.0060(11) 0.0025(12) -0.0073(11)
C15 0.0736(15) 0.0832(18) 0.0755(16) -0.0102(14) -0.0146(13) -0.0090(14)
O1 0.1004(15) 0.213(3) 0.1076(15) 0.0670(17) -0.0133(12) -0.0604(16)
C6 0.0772(16) 0.0682(15) 0.0668(14) -0.0208(12) 0.0027(12) -0.0132(13)
C23 0.100(2) 0.125(3) 0.084(2) -0.029(2) 0.0232(18) -0.050(2)
C16 0.0861(18) 0.0745(18) 0.0845(18) -0.0220(15) 0.0062(15) -0.0206(14)
C8 0.0702(16) 0.0814(17) 0.0689(15) -0.0012(13) 0.0008(13) -0.0085(13)
C11 0.122(2) 0.132(3) 0.0753(17) 0.0125(18) 0.0230(17) 0.010(2)
C19 0.0943(19) 0.0888(18) 0.0812(17) -0.0241(15) 0.0047(14) -0.0393(15)
C7 0.100(2) 0.128(2) 0.0880(18) -0.0388(18) 0.0287(16) -0.0179(18)

loop_
_atom_type_symbol
_atom_type_description
_atom_type_scat_dispersion_real
_atom_type_scat_dispersion_imag
_atom_type_scat_source
C C 0.0033 0.0016 'International Tables Vol C Tables 4.2.6.8 and 6.1.1.4'
H H 0.0000 0.0000 'International Tables Vol C Tables 4.2.6.8 and 6.1.1.4'
O O 0.0106 0.0060 'International Tables Vol C Tables 4.2.6.8 and 6.1.1.4'

loop_
_geom_angle_atom_site_label_1
_geom_angle_atom_site_label_2
_geom_angle_atom_site_label_3
_geom_angle
C3 O3 C12 113.71(15)
C5 O4 C19 118.03(17)
C3 C4 C5 117.76(19)
C3 C4 C10 121.38(18)
C5 C4 C10 120.82(19)
C23 C24 C25 120.0(3)
C23 C24 H24 120.0
C25 C24 H24 120.0
C4 C3 C2 122.49(19)
C4 C3 O3 118.24(18)
C2 C3 O3 119.23(19)
O3 C12 C13 110.22(16)
O3 C12 H12A 109.6
C13 C12 H12A 109.6
O3 C12 H12B 109.6
C13 C12 H12B 109.6
H12A C12 H12B 108.1
C8 C9 H9A 109.5
C8 C9 H9B 109.5
H9A C9 H9B 109.5
C8 C9 H9C 109.5
H9A C9 H9C 109.5
H9B C9 H9C 109.5
C21 C20 C25 118.6(2)
C21 C20 C19 120.3(2)
C25 C20 C19 121.0(2)
C14 C13 C18 118.7(2)
C14 C13 C12 122.38(19)
C18 C13 C12 119.0(2)
C13 C14 C15 120.3(2)
C13 C14 H14 119.8
C15 C14 H14 119.8
C17 C18 C13 120.9(2)
C17 C18 H18 119.6
C13 C18 H18 119.6
C6 C1 C2 119.7(2)
C6 C1 C7 119.0(2)
C2 C1 C7 121.3(2)
O2 C10 C11 122.2(2)
O2 C10 C4 119.6(2)
C11 C10 C4 118.2(2)
C20 C21 C22 120.9(3)
C20 C21 H21 119.6
C22 C21 H21 119.6
C24 C25 C20 120.9(3)
C24 C25 H25 119.5
C20 C25 H25 119.5
C16 C17 C18 120.1(2)
C16 C17 H17 119.9
C18 C17 H17 119.9
C23 C22 C21 119.7(3)
C23 C22 H22 120.1
C21 C22 H22 120.1
C3 C2 C1 118.7(2)
C3 C2 C8 120.02(19)
C1 C2 C8 121.3(2)
O4 C5 C6 125.35(19)
O4 C5 C4 114.12(18)
C6 C5 C4 120.5(2)
C16 C15 C14 120.2(2)
C16 C15 H15 119.9
C14 C15 H15 119.9
C1 C6 C5 120.8(2)
C1 C6 H6 119.6
C5 C6 H6 119.6
C24 C23 C22 119.8(3)
C24 C23 H23 120.1
C22 C23 H23 120.1
C17 C16 C15 119.8(2)
C17 C16 H16 120.1
C15 C16 H16 120.1
O1 C8 C9 119.7(2)
O1 C8 C2 121.5(2)
C9 C8 C2 118.8(2)
C10 C11 H11A 109.5
C10 C11 H11B 109.5
H11A C11 H11B 109.5
C10 C11 H11C 109.5
H11A C11 H11C 109.5
H11B C11 H11C 109.5
O4 C19 C20 107.42(18)
O4 C19 H19A 110.2
C20 C19 H19A 110.2
O4 C19 H19B 110.2
C20 C19 H19B 110.2
H19A C19 H19B 108.5
C1 C7 H7A 109.5
C1 C7 H7B 109.5
H7A C7 H7B 109.5
C1 C7 H7C 109.5
H7A C7 H7C 109.5
H7B C7 H7C 109.5

loop_
_geom_bond_atom_site_label_1
_geom_bond_atom_site_label_2
_geom_bond_distance
O3 C3 1.391(2)
O3 C12 1.439(2)
O4 C5 1.360(2)
O4 C19 1.442(3)
C4 C3 1.383(3)
C4 C5 1.399(3)
C4 C10 1.502(3)
C24 C23 1.355(4)
C24 C25 1.364(4)
C24 H24 0.9300
C3 C2 1.391(3)
C12 C13 1.496(3)
C12 H12A 0.9700
C12 H12B 0.9700
C9 C8 1.476(3)
C9 H9A 0.9600
C9 H9B 0.9600
C9 H9C 0.9600
C20 C21 1.359(3)
C20 C25 1.368(3)
C20 C19 1.496(3)
O2 C10 1.197(3)
C13 C14 1.372(3)
C13 C18 1.386(3)
C14 C15 1.384(3)
C14 H14 0.9300
C18 C17 1.377(3)
C18 H18 0.9300
C1 C6 1.382(3)
C1 C2 1.394(3)
C1 C7 1.524(3)
C10 C11 1.477(3)
C21 C22 1.369(4)
C21 H21 0.9300
C25 H25 0.9300
C17 C16 1.358(4)
C17 H17 0.9300
C22 C23 1.368(4)
C22 H22 0.9300
C2 C8 1.494(3)
C5 C6 1.384(3)
C15 C16 1.380(3)
C15 H15 0.9300
O1 C8 1.189(3)
C6 H6 0.9300
C23 H23 0.9300
C16 H16 0.9300
C11 H11A 0.9600
C11 H11B 0.9600
C11 H11C 0.9600
C19 H19A 0.9700
C19 H19B 0.9700
C7 H7A 0.9600
C7 H7B 0.9600
C7 H7C 0.9600

loop_
_geom_torsion_atom_site_label_1
_geom_torsion_atom_site_label_2
_geom_torsion_atom_site_label_3
_geom_torsion_atom_site_label_4
_geom_torsion
C5 C4 C3 C2 -1.1(3)
C10 C4 C3 C2 -178.9(2)
C5 C4 C3 O3 -178.42(17)
C10 C4 C3 O3 3.7(3)
C12 O3 C3 C4 -96.6(2)
C12 O3 C3 C2 86.0(2)
C3 O3 C12 C13 -178.47(17)
O3 C12 C13 C14 9.8(3)
O3 C12 C13 C18 -171.50(19)
C18 C13 C14 C15 1.7(3)
C12 C13 C14 C15 -179.6(2)
C14 C13 C18 C17 -0.8(3)
C12 C13 C18 C17 -179.5(2)
C3 C4 C10 O2 74.6(3)
C5 C4 C10 O2 -103.2(3)
C3 C4 C10 C11 -105.1(3)
C5 C4 C10 C11 77.1(3)
C25 C20 C21 C22 -0.2(4)
C19 C20 C21 C22 -179.3(2)
C23 C24 C25 C20 0.0(4)
C21 C20 C25 C24 0.3(4)
C19 C20 C25 C24 179.4(2)
C13 C18 C17 C16 -0.4(4)
C20 C21 C22 C23 -0.1(4)
C4 C3 C2 C1 2.2(3)
O3 C3 C2 C1 179.56(18)
C4 C3 C2 C8 -176.7(2)
O3 C3 C2 C8 0.6(3)
C6 C1 C2 C3 -1.4(3)
C7 C1 C2 C3 179.6(2)
C6 C1 C2 C8 177.5(2)
C7 C1 C2 C8 -1.5(4)
C19 O4 C5 C6 3.4(3)
C19 O4 C5 C4 -177.8(2)
C3 C4 C5 O4 -179.80(18)
C10 C4 C5 O4 -1.9(3)
C3 C4 C5 C6 -0.9(3)
C10 C4 C5 C6 177.0(2)
C13 C14 C15 C16 -1.4(4)
C2 C1 C6 C5 -0.4(4)
C7 C1 C6 C5 178.6(2)
O4 C5 C6 C1 -179.6(2)
C4 C5 C6 C1 1.6(4)
C25 C24 C23 C22 -0.3(5)
C21 C22 C23 C24 0.4(4)
C18 C17 C16 C15 0.7(4)
C14 C15 C16 C17 0.2(4)
C3 C2 C8 O1 -108.9(3)
C1 C2 C8 O1 72.2(3)
C3 C2 C8 C9 70.4(3)
C1 C2 C8 C9 -108.5(3)
C5 O4 C19 C20 166.6(2)
C21 C20 C19 O4 -80.6(3)
C25 C20 C19 O4 100.3(3)
